data_7030330
loop_
_publ_author_name
'Klug, Christina M.'
'McDaniel, Ashley M.'
'Fiedler, Stephanie R.'
'Schulte, Kelsey A.'
'Newell, Brian S.'
'Shores, Matthew P.'

_publ_section_title
;
 Anion dependence in the spin-crossover properties of a Fe(II) podand
 complex.
;
_journal_issue 40
_journal_name_full 'Dalton transactions (Cambridge, England : 2003)'
_journal_page_first 12577
_journal_page_last 12585
_journal_paper_doi 10.1039/c2dt31213a
_journal_volume 41
_journal_year 2012
_chemical_formula_sum 'C29 H33 F6 Fe N7 O9 S2'
_chemical_formula_weight 857.59
_chemical_name_systematic
;
?
;
_space_group_IT_number 14
_symmetry_cell_setting monoclinic
_symmetry_space_group_name_Hall '-P 2ybc'
_symmetry_space_group_name_H-M 'P 1 21/c 1'
_atom_sites_solution_hydrogens geom
_atom_sites_solution_primary direct
_atom_sites_solution_secondary difmap
_audit_creation_method SHELXL-97
_cell_angle_alpha 90.00
_cell_angle_beta 93.0460(10)
_cell_angle_gamma 90.00
_cell_formula_units_Z 4
_cell_length_a 10.3855(4)
_cell_length_b 20.1767(8)
_cell_length_c 17.4647(8)
_cell_measurement_reflns_used 9932
_cell_measurement_temperature 296(2)
_cell_measurement_theta_max 27.27
_cell_measurement_theta_min 2.34
_cell_volume 3654.5(3)
_computing_cell_refinement 'Bruker SMART'
_computing_data_collection 'Bruker SMART'
_computing_data_reduction 'Bruker SAINT'
_computing_molecular_graphics 'Bruker SHELXTL'
_computing_publication_material 'Bruker SHELXTL'
_computing_structure_refinement 'SHELXL-97 (Sheldrick, 1997)'
_computing_structure_solution 'SHELXS-97 (Sheldrick, 1990)'
_diffrn_ambient_temperature 296(2)
_diffrn_measured_fraction_theta_full 0.999
_diffrn_measured_fraction_theta_max 0.999
_diffrn_measurement_device_type 'CCD area detector'
_diffrn_measurement_method 'phi and omega scans'
_diffrn_radiation_monochromator graphite
_diffrn_radiation_source 'fine-focus sealed tube'
_diffrn_radiation_type MoK\a
_diffrn_radiation_wavelength 0.71073
_diffrn_reflns_av_R_equivalents 0.0333
_diffrn_reflns_av_sigmaI/netI 0.0181
_diffrn_reflns_limit_h_max 12
_diffrn_reflns_limit_h_min -11
_diffrn_reflns_limit_k_max 21
_diffrn_reflns_limit_k_min -23
_diffrn_reflns_limit_l_max 20
_diffrn_reflns_limit_l_min -20
_diffrn_reflns_number 42446
_diffrn_reflns_theta_full 24.42
_diffrn_reflns_theta_max 24.42
_diffrn_reflns_theta_min 2.02
_exptl_absorpt_coefficient_mu 0.618
_exptl_absorpt_correction_T_max 0.7451
_exptl_absorpt_correction_T_min 0.6752
_exptl_absorpt_correction_type multi-scan
_exptl_absorpt_process_details SADABS,Bruker(2000)
_exptl_crystal_colour red
_exptl_crystal_density_diffrn 1.559
_exptl_crystal_density_method 'not measured'
_exptl_crystal_description block
_exptl_crystal_F_000 1760
_exptl_crystal_size_max 0.4
_exptl_crystal_size_mid 0.17
_exptl_crystal_size_min 0.04
_refine_diff_density_max 0.519
_refine_diff_density_min -0.388
_refine_diff_density_rms 0.053
_refine_ls_extinction_method none
_refine_ls_goodness_of_fit_ref 1.046
_refine_ls_hydrogen_treatment constr
_refine_ls_matrix_type full
_refine_ls_number_parameters 549
_refine_ls_number_reflns 6008
_refine_ls_number_restraints 32
_refine_ls_restrained_S_all 1.080
_refine_ls_R_factor_all 0.0563
_refine_ls_R_factor_gt 0.0470
_refine_ls_shift/su_max 0.000
_refine_ls_shift/su_mean 0.000
_refine_ls_structure_factor_coef Fsqd
_refine_ls_weighting_details 'calc w=1/[\s^2^(Fo^2^)+(0.0663P)^2^+3.5498P] where P=(Fo^2^+2Fc^2^)/3'
_refine_ls_weighting_scheme calc
_refine_ls_wR_factor_gt 0.1251
_refine_ls_wR_factor_ref 0.1335
_reflns_number_gt 5043
_reflns_number_total 6008
_reflns_threshold_expression >2sigma(I)
_cod_data_source_file c2dt31213a.txt
_cod_data_source_block msn298
_cod_depositor_comments
;
The following automatic conversions were performed:

'_symmetry_cell_setting' value 'Monoclinic' changed to 'monoclinic'
according to
/usr/data/users/saulius/automatic-downloads/retrospective/RSC/lib/dictionaries/cif_core.dic
dictionary named 'cif_core.dic' version 2.4.2 from 2011-04-26.

Automatic conversion script
Id: cif_fix_values 2281 2013-09-26 08:29:07Z andrius 
;
_cod_original_sg_symbol_H-M P2(1)/c
_cod_database_code 7030330

loop_
_symmetry_equiv_pos_as_xyz
'x, y, z'
'-x, y+1/2, -z+1/2'
'-x, -y, -z'
'x, -y-1/2, z-1/2'

loop_
_atom_site_label
_atom_site_type_symbol
_atom_site_fract_x
_atom_site_fract_y
_atom_site_fract_z
_atom_site_U_iso_or_equiv
_atom_site_adp_type
_atom_site_occupancy
_atom_site_symmetry_multiplicity
_atom_site_calc_flag
_atom_site_refinement_flags
_atom_site_disorder_assembly
_atom_site_disorder_group
Fe1 Fe 0.22836(4) 0.07134(2) 0.26443(2) 0.04241(15) Uani 1 1 d . A .
N1 N 0.1562(3) 0.16968(13) 0.24187(15) 0.0522(6) Uani 1 1 d . . .
O1 O 0.6198(3) 0.04981(18) 0.4439(2) 0.0983(10) Uani 1 1 d . . .
H1A H 0.6584 0.0163 0.4316 0.147 Uiso 1 1 calc R . .
C1 C -0.0770(4) 0.16938(19) 0.2434(2) 0.0680(10) Uani 1 1 d . . .
H1B H -0.0772 0.1993 0.2868 0.082 Uiso 1 1 calc R . .
H1C H -0.1562 0.1763 0.2125 0.082 Uiso 1 1 calc R . .
N2 N 0.3667(2) 0.13955(13) 0.33577(14) 0.0495(6) Uani 1 1 d . . .
C2 C 0.0371(3) 0.18505(18) 0.1961(2) 0.0624(9) Uani 1 1 d . . .
H2A H 0.0328 0.1588 0.1495 0.075 Uiso 1 1 calc R . .
H2B H 0.0360 0.2315 0.1819 0.075 Uiso 1 1 calc R . .
N5 N 0.0931(2) 0.02026(12) 0.18850(14) 0.0414(5) Uani 1 1 d . . .
C3 C 0.2186(4) 0.21695(18) 0.2741(2) 0.0614(9) Uani 1 1 d . . .
H3A H 0.1912 0.2604 0.2658 0.074 Uiso 1 1 calc R . .
O2A O 0.5556(4) -0.0923(2) 0.1932(2) 0.0684(16) Uiso 0.618(8) 1 d P A 1
H2C H 0.6053 -0.0861 0.2306 0.103 Uiso 0.618(8) 1 calc PR A 1
O2B O 0.5389(8) -0.0302(4) 0.2214(5) 0.084(3) Uiso 0.382(8) 1 d PD A 2
H2D H 0.5867 -0.0544 0.2478 0.126 Uiso 0.382(8) 1 calc PR A 2
C18 C 0.4397(4) -0.0595(2) 0.2039(2) 0.0701(11) Uani 1 1 d D . .
H18A H 0.3861 -0.0639 0.1570 0.084 Uiso 0.618(8) 1 calc PR A 1
H18B H 0.4588 -0.0128 0.2106 0.084 Uiso 0.618(8) 1 calc PR A 1
H18C H 0.4592 -0.0990 0.1730 0.084 Uiso 0.382(8) 1 d PR A 2
H18D H 0.3864 -0.0294 0.1706 0.084 Uiso 0.382(8) 1 d PR A 2
N6 N 0.3143(2) 0.07771(13) 0.14226(15) 0.0479(6) Uani 1 1 d . . .
C4 C 0.3332(3) 0.20391(17) 0.3240(2) 0.0581(9) Uani 1 1 d . . .
N3 N 0.1309(2) 0.05375(13) 0.36789(14) 0.0472(6) Uani 1 1 d . A .
C5 C 0.4033(4) 0.2561(2) 0.3563(3) 0.0772(11) Uani 1 1 d . . .
H5A H 0.3769 0.2996 0.3477 0.093 Uiso 1 1 calc R . .
N4 N 0.2912(2) -0.03458(12) 0.30318(14) 0.0443(6) Uani 1 1 d . . .
C6 C 0.5122(4) 0.2425(2) 0.4013(3) 0.0820(13) Uani 1 1 d . . .
H6A H 0.5625 0.2768 0.4223 0.098 Uiso 1 1 calc R . .
N7 N -0.0722(3) 0.10107(15) 0.27088(17) 0.0577(7) Uani 1 1 d . . .
C7 C 0.5461(4) 0.1780(2) 0.4150(2) 0.0678(10) Uani 1 1 d . . .
H7B H 0.6191 0.1681 0.4460 0.081 Uiso 1 1 calc R . .
C8 C 0.4713(3) 0.12685(18) 0.38230(19) 0.0538(8) Uani 1 1 d . . .
C9 C 0.5051(4) 0.0561(2) 0.3979(2) 0.0679(10) Uani 1 1 d . . .
H9B H 0.4352 0.0350 0.4234 0.082 Uiso 1 1 calc R . .
H9C H 0.5149 0.0333 0.3496 0.082 Uiso 1 1 calc R . .
C19 C -0.1248(3) 0.05060(19) 0.2189(2) 0.0595(9) Uani 1 1 d . . .
H19A H -0.1439 0.0701 0.1689 0.071 Uiso 1 1 calc R . .
H19B H -0.2048 0.0340 0.2378 0.071 Uiso 1 1 calc R . .
C20 C -0.0305(3) -0.00689(16) 0.21142(19) 0.0505(7) Uani 1 1 d . . .
H20A H -0.0184 -0.0300 0.2600 0.061 Uiso 1 1 calc R . .
H20B H -0.0642 -0.0381 0.1732 0.061 Uiso 1 1 calc R . .
C21 C 0.1176(3) 0.01642(15) 0.11849(18) 0.0458(7) Uani 1 1 d . . .
H21A H 0.0613 -0.0063 0.0846 0.055 Uiso 1 1 calc R . .
C22 C 0.2331(3) 0.04728(16) 0.09021(17) 0.0459(7) Uani 1 1 d . . .
C23 C 0.2547(4) 0.0449(2) 0.0128(2) 0.0669(10) Uani 1 1 d . . .
H23A H 0.1962 0.0239 -0.0213 0.080 Uiso 1 1 calc R . .
C24 C 0.3642(5) 0.0740(3) -0.0130(2) 0.0849(13) Uani 1 1 d . . .
H24A H 0.3814 0.0728 -0.0647 0.102 Uiso 1 1 calc R . .
C25 C 0.4468(4) 0.1046(2) 0.0389(2) 0.0761(12) Uani 1 1 d . . .
H25A H 0.5214 0.1245 0.0226 0.091 Uiso 1 1 calc R . .
C26 C 0.4201(3) 0.10633(19) 0.1162(2) 0.0593(9) Uani 1 1 d . D .
C10 C -0.0896(3) 0.0912(2) 0.3519(2) 0.0640(9) Uani 1 1 d . . .
H10A H -0.1233 0.0471 0.3599 0.077 Uiso 1 1 calc R . .
H10B H -0.1519 0.1229 0.3691 0.077 Uiso 1 1 calc R . .
C11 C 0.0372(3) 0.09952(19) 0.3989(2) 0.0599(9) Uani 1 1 d . . .
H11A H 0.0676 0.1448 0.3953 0.072 Uiso 1 1 calc R . .
H11B H 0.0253 0.0895 0.4523 0.072 Uiso 1 1 calc R . .
C12 C 0.1460(3) -0.00243(18) 0.39865(18) 0.0532(8) Uani 1 1 d . . .
H12A H 0.1070 -0.0116 0.4442 0.064 Uiso 1 1 calc R A .
C13 C 0.2240(3) -0.05336(16) 0.36375(18) 0.0489(7) Uani 1 1 d . A .
C14 C 0.2226(4) -0.11770(19) 0.3909(3) 0.0697(10) Uani 1 1 d . . .
H14A H 0.1763 -0.1286 0.4332 0.084 Uiso 1 1 calc R A .
C15 C 0.2907(4) -0.1651(2) 0.3542(3) 0.0846(13) Uani 1 1 d . A .
H15A H 0.2891 -0.2091 0.3701 0.102 Uiso 1 1 calc R . .
C16 C 0.3608(4) -0.1467(2) 0.2939(3) 0.0751(11) Uani 1 1 d . . .
H16A H 0.4090 -0.1781 0.2691 0.090 Uiso 1 1 calc R A .
C17 C 0.3608(3) -0.08099(17) 0.26935(19) 0.0529(8) Uani 1 1 d . A .
S1 S 0.83163(9) 0.14449(5) -0.00677(5) 0.0608(2) Uani 1 1 d . . .
S2 S 0.21077(11) 0.10931(6) 0.63011(8) 0.0808(3) Uani 1 1 d D . .
O5 O 0.9242(3) 0.09729(16) 0.02110(18) 0.0920(9) Uani 1 1 d . . .
O4 O 0.7738(4) 0.1818(2) 0.0511(2) 0.1206(13) Uani 1 1 d . . .
O6 O 0.7430(3) 0.12230(18) -0.0645(2) 0.1127(13) Uani 1 1 d . . .
C28 C 0.9252(7) 0.2054(4) -0.0519(5) 0.132(2) Uani 1 1 d . . .
C29 C 0.2919(5) 0.1726(3) 0.5777(3) 0.0914(14) Uani 1 1 d D B .
O9A O 0.0871(6) 0.1248(10) 0.6152(8) 0.194(8) Uani 0.594(13) 1 d PD B 1
O7A O 0.2413(18) 0.0585(6) 0.5832(10) 0.203(8) Uani 0.594(13) 1 d PD B 1
O8A O 0.2667(7) 0.1190(5) 0.7036(3) 0.111(3) Uani 0.594(13) 1 d PD B 1
O9B O 0.1248(19) 0.1420(5) 0.6754(14) 0.215(13) Uani 0.406(13) 1 d PD B 2
O7B O 0.149(3) 0.0643(8) 0.5826(9) 0.168(11) Uani 0.406(13) 1 d PD B 2
O8B O 0.3024(10) 0.0662(6) 0.6670(8) 0.123(6) Uani 0.406(13) 1 d PD B 2
F1 F 0.8495(6) 0.2530(2) -0.0803(4) 0.225(3) Uani 1 1 d . . .
F2 F 0.9853(6) 0.1824(4) -0.1077(4) 0.258(4) Uani 1 1 d . . .
F3 F 1.0138(6) 0.2292(3) -0.0017(5) 0.264(4) Uani 1 1 d . . .
F5A F 0.3684(15) 0.2013(7) 0.6215(11) 0.140(8) Uani 0.348(15) 1 d PD B 1
F5B F 0.2848(17) 0.2322(4) 0.6086(5) 0.171(6) Uani 0.652(15) 1 d PD B 2
F4A F 0.2001(17) 0.2117(11) 0.556(2) 0.227(15) Uani 0.348(15) 1 d PD B 1
F4B F 0.2533(6) 0.1813(4) 0.5067(3) 0.095(2) Uani 0.652(15) 1 d PD B 2
F6A F 0.330(4) 0.1384(11) 0.5226(18) 0.27(2) Uani 0.348(15) 1 d PD B 1
F6B F 0.4175(5) 0.1594(8) 0.5743(5) 0.172(6) Uani 0.652(15) 1 d PD B 2
C27 C 0.5115(5) 0.1403(3) 0.1736(3) 0.1016(18) Uani 1 1 d D . .
H27A H 0.4609 0.1576 0.2142 0.122 Uiso 0.61 1 calc PR C 1
H27B H 0.5685 0.1067 0.1963 0.122 Uiso 0.61 1 calc PR C 1
H27C H 0.5102 0.1874 0.1627 0.122 Uiso 0.24 1 d PR C 2
H27D H 0.4786 0.1344 0.2241 0.122 Uiso 0.24 1 d PR C 2
H27E H 0.5812 0.1594 0.1461 0.122 Uiso 0.15 1 d PR C 3
H27F H 0.4658 0.1766 0.1964 0.122 Uiso 0.15 1 d PR C 3
O3A O 0.5832(5) 0.1885(3) 0.1498(3) 0.0958(15) Uiso 0.61 1 d P D 1
H3B H 0.6292 0.1746 0.1166 0.144 Uiso 0.61 1 calc PR D 1
O3B O 0.6268(16) 0.1201(10) 0.1772(12) 0.141(6) Uiso 0.24 1 d PD D 2
H3C H 0.6583 0.1258 0.1356 0.211 Uiso 0.24 1 calc PR D 2
O3C O 0.567(2) 0.1023(13) 0.2319(15) 0.106(7) Uiso 0.15 1 d P D 3
H3D H 0.5259 0.0678 0.2356 0.160 Uiso 0.15 1 calc PR D 3

loop_
_atom_site_aniso_label
_atom_site_aniso_U_11
_atom_site_aniso_U_22
_atom_site_aniso_U_33
_atom_site_aniso_U_23
_atom_site_aniso_U_13
_atom_site_aniso_U_12
Fe1 0.0446(3) 0.0430(3) 0.0397(3) 0.00032(18) 0.00343(18) -0.00766(18)
N1 0.0566(16) 0.0462(15) 0.0537(15) 0.0042(13) 0.0020(12) -0.0074(13)
O1 0.0725(18) 0.108(2) 0.111(2) -0.022(2) -0.0302(17) 0.0025(17)
C1 0.064(2) 0.057(2) 0.082(3) -0.0011(19) -0.0005(19) 0.0129(18)
N2 0.0508(15) 0.0522(16) 0.0457(14) -0.0016(12) 0.0039(12) -0.0149(12)
C2 0.071(2) 0.050(2) 0.065(2) 0.0098(17) -0.0065(18) 0.0017(17)
N5 0.0378(12) 0.0425(13) 0.0443(14) -0.0013(11) 0.0044(10) -0.0013(10)
C3 0.078(2) 0.0429(18) 0.063(2) 0.0072(16) 0.0055(18) -0.0080(17)
C18 0.064(2) 0.092(3) 0.055(2) 0.0006(19) 0.0035(17) 0.032(2)
N6 0.0420(13) 0.0559(16) 0.0464(14) 0.0064(12) 0.0066(11) -0.0017(12)
C4 0.065(2) 0.052(2) 0.057(2) -0.0007(16) 0.0077(16) -0.0208(17)
N3 0.0499(14) 0.0493(15) 0.0431(14) -0.0012(12) 0.0087(11) -0.0030(12)
C5 0.086(3) 0.054(2) 0.092(3) -0.007(2) 0.006(2) -0.026(2)
N4 0.0399(13) 0.0468(14) 0.0456(14) 0.0003(11) -0.0044(11) -0.0021(11)
C6 0.078(3) 0.074(3) 0.093(3) -0.024(2) 0.000(2) -0.038(2)
N7 0.0552(16) 0.0553(17) 0.0633(18) -0.0030(14) 0.0082(13) 0.0010(13)
C7 0.057(2) 0.082(3) 0.065(2) -0.015(2) 0.0015(17) -0.0234(19)
C8 0.0486(18) 0.065(2) 0.0486(18) -0.0070(16) 0.0078(14) -0.0154(16)
C9 0.058(2) 0.075(3) 0.069(2) -0.0070(19) -0.0172(17) -0.0079(18)
C19 0.0382(16) 0.070(2) 0.070(2) -0.0037(18) 0.0045(15) -0.0035(16)
C20 0.0423(16) 0.0524(18) 0.0572(19) -0.0044(15) 0.0059(14) -0.0127(14)
C21 0.0442(16) 0.0458(17) 0.0468(17) -0.0010(14) -0.0035(13) 0.0019(13)
C22 0.0450(16) 0.0514(18) 0.0415(16) 0.0054(14) 0.0037(13) 0.0061(14)
C23 0.068(2) 0.087(3) 0.0453(19) 0.0016(18) 0.0050(16) -0.004(2)
C24 0.090(3) 0.119(4) 0.047(2) 0.011(2) 0.022(2) -0.015(3)
C25 0.064(2) 0.100(3) 0.066(2) 0.018(2) 0.0228(19) -0.011(2)
C26 0.0499(18) 0.071(2) 0.058(2) 0.0107(17) 0.0134(15) -0.0078(17)
C10 0.058(2) 0.066(2) 0.070(2) -0.0072(19) 0.0240(18) 0.0071(17)
C11 0.070(2) 0.061(2) 0.0507(19) -0.0078(16) 0.0184(16) 0.0032(17)
C12 0.0515(18) 0.062(2) 0.0469(17) 0.0074(16) 0.0113(14) -0.0066(15)
C13 0.0426(16) 0.0498(18) 0.0539(18) 0.0087(15) -0.0016(13) -0.0077(14)
C14 0.058(2) 0.061(2) 0.090(3) 0.026(2) 0.0056(19) -0.0017(18)
C15 0.081(3) 0.048(2) 0.124(4) 0.023(2) 0.002(3) 0.005(2)
C16 0.072(3) 0.055(2) 0.097(3) -0.003(2) -0.008(2) 0.0194(19)
C17 0.0443(17) 0.058(2) 0.0549(19) -0.0057(15) -0.0096(14) 0.0093(15)
S1 0.0603(5) 0.0577(5) 0.0635(5) 0.0007(4) -0.0049(4) -0.0029(4)
S2 0.0658(6) 0.0734(7) 0.1022(9) 0.0102(6) -0.0049(6) 0.0008(5)
O5 0.103(2) 0.0777(19) 0.092(2) 0.0073(16) -0.0324(17) 0.0187(17)
O4 0.127(3) 0.124(3) 0.115(3) -0.031(2) 0.044(2) 0.005(2)
O6 0.106(2) 0.097(2) 0.128(3) -0.015(2) -0.060(2) 0.004(2)
C28 0.111(5) 0.124(5) 0.164(7) 0.045(5) 0.021(5) -0.005(4)
C29 0.084(3) 0.116(4) 0.075(3) -0.013(3) 0.013(3) -0.019(3)
O9A 0.038(3) 0.330(19) 0.212(12) 0.159(13) -0.009(5) -0.027(6)
O7A 0.254(18) 0.092(7) 0.262(17) -0.014(8) -0.005(14) 0.040(10)
O8A 0.124(6) 0.130(8) 0.079(4) 0.030(4) -0.006(4) -0.008(5)
O9B 0.214(19) 0.068(6) 0.39(3) -0.046(11) 0.24(2) -0.002(8)
O7B 0.27(3) 0.090(11) 0.132(12) 0.028(9) -0.078(15) -0.097(14)
O8B 0.107(7) 0.098(8) 0.154(11) 0.048(8) -0.074(7) -0.015(6)
F1 0.227(5) 0.136(3) 0.317(7) 0.144(4) 0.068(5) 0.028(4)
F2 0.206(5) 0.364(9) 0.219(6) 0.142(6) 0.145(5) 0.069(6)
F3 0.200(5) 0.240(6) 0.348(9) 0.056(6) -0.029(6) -0.162(5)
F5A 0.096(9) 0.092(9) 0.225(18) 0.035(9) -0.056(10) -0.055(7)
F5B 0.285(16) 0.111(6) 0.120(6) -0.027(5) 0.049(7) -0.088(8)
F4A 0.216(19) 0.132(15) 0.32(3) 0.14(2) -0.07(2) 0.001(13)
F4B 0.088(4) 0.127(5) 0.070(3) 0.009(3) 0.003(2) -0.015(3)
F6A 0.40(5) 0.21(2) 0.23(3) -0.06(2) 0.25(3) -0.10(3)
F6B 0.049(3) 0.355(16) 0.112(5) 0.037(7) 0.013(3) -0.021(5)
C27 0.076(3) 0.151(5) 0.080(3) 0.001(3) 0.026(2) -0.058(3)

loop_
_atom_type_symbol
_atom_type_description
_atom_type_scat_dispersion_real
_atom_type_scat_dispersion_imag
_atom_type_scat_source
C C 0.0033 0.0016 'International Tables Vol C Tables 4.2.6.8 and 6.1.1.4'
H H 0.0000 0.0000 'International Tables Vol C Tables 4.2.6.8 and 6.1.1.4'
N N 0.0061 0.0033 'International Tables Vol C Tables 4.2.6.8 and 6.1.1.4'
O O 0.0106 0.0060 'International Tables Vol C Tables 4.2.6.8 and 6.1.1.4'
F F 0.0171 0.0103 'International Tables Vol C Tables 4.2.6.8 and 6.1.1.4'
S S 0.1246 0.1234 'International Tables Vol C Tables 4.2.6.8 and 6.1.1.4'
Fe Fe 0.3463 0.8444 'International Tables Vol C Tables 4.2.6.8 and 6.1.1.4'

loop_
_geom_angle_atom_site_label_1
_geom_angle_atom_site_label_2
_geom_angle_atom_site_label_3
_geom_angle
N5 Fe1 N3 96.81(9)
N5 Fe1 N1 96.88(10)
N3 Fe1 N1 97.55(10)
N5 Fe1 N2 171.82(10)
N3 Fe1 N2 87.24(9)
N1 Fe1 N2 75.49(10)
N5 Fe1 N4 84.41(9)
N3 Fe1 N4 74.96(9)
N1 Fe1 N4 172.51(9)
N2 Fe1 N4 103.54(9)
N5 Fe1 N6 74.54(9)
N3 Fe1 N6 171.06(9)
N1 Fe1 N6 85.92(10)
N2 Fe1 N6 101.62(9)
N4 Fe1 N6 101.51(9)
C3 N1 C2 118.6(3)
C3 N1 Fe1 116.6(2)
C2 N1 Fe1 124.7(2)
C9 O1 H1A 109.5
N7 C1 C2 111.3(3)
N7 C1 H1B 109.4
C2 C1 H1B 109.4
N7 C1 H1C 109.4
C2 C1 H1C 109.4
H1B C1 H1C 108.0
C8 N2 C4 117.7(3)
C8 N2 Fe1 132.2(2)
C4 N2 Fe1 110.0(2)
N1 C2 C1 108.6(3)
N1 C2 H2A 110.0
C1 C2 H2A 110.0
N1 C2 H2B 110.0
C1 C2 H2B 110.0
H2A C2 H2B 108.3
C21 N5 C20 117.6(3)
C21 N5 Fe1 118.0(2)
C20 N5 Fe1 124.29(19)
N1 C3 C4 120.7(3)
N1 C3 H3A 119.7
C4 C3 H3A 119.7
C18 O2A H2C 109.5
C18 O2A H18C 45.1
H2C O2A H18C 146.6
C18 O2B H2D 109.5
O2B C18 O2A 62.4(4)
O2B C18 C17 116.0(5)
O2A C18 C17 118.3(3)
O2B C18 H18A 134.3
O2A C18 H18A 107.7
C17 C18 H18A 107.7
O2B C18 H18B 47.9
O2A C18 H18B 107.7
C17 C18 H18B 107.7
H18A C18 H18B 107.1
O2B C18 H18C 109.5
O2A C18 H18C 48.8
C17 C18 H18C 108.6
H18A C18 H18C 65.9
H18B C18 H18C 143.3
O2B C18 H18D 106.8
O2A C18 H18D 132.2
C17 C18 H18D 108.2
H18B C18 H18D 65.0
H18C C18 H18D 107.4
C26 N6 C22 117.3(3)
C26 N6 Fe1 133.3(2)
C22 N6 Fe1 109.32(18)
N2 C4 C5 122.8(4)
N2 C4 C3 117.2(3)
C5 C4 C3 120.1(4)
C12 N3 C11 118.6(3)
C12 N3 Fe1 117.0(2)
C11 N3 Fe1 123.9(2)
C6 C5 C4 118.9(4)
C6 C5 H5A 120.6
C4 C5 H5A 120.6
C17 N4 C13 117.5(3)
C17 N4 Fe1 131.6(2)
C13 N4 Fe1 109.7(2)
C7 C6 C5 119.2(4)
C7 C6 H6A 120.4
C5 C6 H6A 120.4
C10 N7 C19 116.8(3)
C10 N7 C1 116.6(3)
C19 N7 C1 116.9(3)
C6 C7 C8 120.0(4)
C6 C7 H7B 120.0
C8 C7 H7B 120.0
N2 C8 C7 121.3(4)
N2 C8 C9 117.8(3)
C7 C8 C9 120.9(3)
O1 C9 C8 111.9(3)
O1 C9 H9B 109.2
C8 C9 H9B 109.2
O1 C9 H9C 109.2
C8 C9 H9C 109.2
H9B C9 H9C 107.9
N7 C19 C20 111.4(3)
N7 C19 H19A 109.4
C20 C19 H19A 109.4
N7 C19 H19B 109.4
C20 C19 H19B 109.4
H19A C19 H19B 108.0
N5 C20 C19 108.3(3)
N5 C20 H20A 110.0
C19 C20 H20A 110.0
N5 C20 H20B 110.0
C19 C20 H20B 110.0
H20A C20 H20B 108.4
N5 C21 C22 120.8(3)
N5 C21 H21A 119.6
C22 C21 H21A 119.6
N6 C22 C23 123.0(3)
N6 C22 C21 117.4(3)
C23 C22 C21 119.6(3)
C24 C23 C22 119.0(4)
C24 C23 H23A 120.5
C22 C23 H23A 120.5
C25 C24 C23 118.5(4)
C25 C24 H24A 120.7
C23 C24 H24A 120.7
C24 C25 C26 120.4(4)
C24 C25 H25A 119.8
C26 C25 H25A 119.8
N6 C26 C25 121.8(3)
N6 C26 C27 117.8(3)
C25 C26 C27 120.4(3)
N7 C10 C11 111.2(3)
N7 C10 H10A 109.4
C11 C10 H10A 109.4
N7 C10 H10B 109.4
C11 C10 H10B 109.4
H10A C10 H10B 108.0
N3 C11 C10 107.7(3)
N3 C11 H11A 110.2
C10 C11 H11A 110.2
N3 C11 H11B 110.2
C10 C11 H11B 110.2
H11A C11 H11B 108.5
N3 C12 C13 120.9(3)
N3 C12 H12A 119.6
C13 C12 H12A 119.6
N4 C13 C14 123.1(3)
N4 C13 C12 116.7(3)
C14 C13 C12 120.1(3)
C15 C14 C13 118.8(4)
C15 C14 H14A 120.6
C13 C14 H14A 120.6
C16 C15 C14 118.8(4)
C16 C15 H15A 120.6
C14 C15 H15A 120.6
C15 C16 C17 120.4(4)
C15 C16 H16A 119.8
C17 C16 H16A 119.8
N4 C17 C16 121.3(3)
N4 C17 C18 117.5(3)
C16 C17 C18 121.1(3)
O6 S1 O4 113.3(3)
O6 S1 O5 116.0(2)
O4 S1 O5 114.6(2)
O6 S1 C28 104.8(3)
O4 S1 C28 102.2(3)
O5 S1 C28 103.9(3)
O9A S2 O7A 108.2(10)
O9A S2 O7B 67.6(11)
O9A S2 O9B 50.2(9)
O7A S2 O9B 151.4(10)
O7B S2 O9B 111.3(13)
O9A S2 O8A 119.8(8)
O7A S2 O8A 124.1(8)
O7B S2 O8A 144.2(7)
O9B S2 O8A 70.0(11)
O9A S2 O8B 148.0(7)
O7A S2 O8B 68.8(9)
O7B S2 O8B 98.7(11)
O9B S2 O8B 117.9(12)
O8A S2 O8B 55.4(6)
O9A S2 C29 101.9(5)
O7A S2 C29 95.6(8)
O7B S2 C29 112.3(8)
O9B S2 C29 106.5(6)
O8A S2 C29 100.6(4)
O8B S2 C29 110.1(5)
F2 C28 F1 106.5(7)
F2 C28 F3 106.7(7)
F1 C28 F3 111.3(8)
F2 C28 S1 112.9(7)
F1 C28 S1 109.9(5)
F3 C28 S1 109.5(6)
F5A C29 F6A 121.1(19)
F5A C29 F4A 109.9(14)
F6A C29 F4A 112(2)
F5A C29 F4B 134.0(10)
F6A C29 F4B 56(2)
F4A C29 F4B 56.6(16)
F5A C29 F5B 50.2(7)
F6A C29 F5B 146.5(10)
F4A C29 F5B 60.0(12)
F4B C29 F5B 104.3(7)
F5A C29 F6B 61.2(9)
F6A C29 F6B 60.8(19)
F4A C29 F6B 145.7(12)
F4B C29 F6B 103.8(5)
F5B C29 F6B 106.0(9)
F5A C29 S2 108.9(9)
F6A C29 S2 100.0(9)
F4A C29 S2 102.9(9)
F4B C29 S2 116.9(4)
F5B C29 S2 113.5(4)
F6B C29 S2 111.4(6)
O3B C27 O3A 72.6(10)
O3B C27 O3C 55.0(13)
O3A C27 O3C 115.3(12)
O3B C27 C26 116.6(11)
O3A C27 C26 118.4(5)
O3C C27 C26 117.6(12)
O3B C27 H27A 128.9
O3A C27 H27A 107.7
O3C C27 H27A 83.1
C26 C27 H27A 107.7
O3A C27 H27B 107.7
C26 C27 H27B 107.7
H27A C27 H27B 107.1
O3B C27 H27C 109.2
O3C C27 H27C 133.8
C26 C27 H27C 108.3
H27A C27 H27C 77.8
H27B C27 H27C 140.0
O3B C27 H27D 107.1
O3A C27 H27D 127.9
O3C C27 H27D 54.0
C26 C27 H27D 108.1
H27B C27 H27D 77.2
H27C C27 H27D 107.3
O3B C27 H27E 54.6
O3C C27 H27E 107.1
C26 C27 H27E 108.1
H27A C27 H27E 131.8
H27B C27 H27E 91.4
H27C C27 H27E 61.1
H27D C27 H27E 143.8
O3B C27 H27F 134.9
O3A C27 H27F 82.3
O3C C27 H27F 108.2
C26 C27 H27F 108.2
H27B C27 H27F 131.4
H27C C27 H27F 48.5
H27D C27 H27F 61.1
H27E C27 H27F 107.3
C27 O3A H27C 47.7
H27C O3A H27E 88.6
C27 O3A H3B 109.5
H27C O3A H3B 141.7
H27E O3A H3B 66.5
C27 O3B H27E 48.4
C27 O3B H3C 109.5
H27E O3B H3C 68.3
C27 O3C H3D 109.5
H27D O3C H3D 94.3

loop_
_geom_bond_atom_site_label_1
_geom_bond_atom_site_label_2
_geom_bond_distance
Fe1 N5 2.143(2)
Fe1 N3 2.147(2)
Fe1 N1 2.150(3)
Fe1 N2 2.307(3)
Fe1 N4 2.325(3)
Fe1 N6 2.359(3)
N1 C3 1.268(4)
N1 C2 1.469(4)
O1 C9 1.408(4)
O1 H1A 0.8200
C1 N7 1.460(5)
C1 C2 1.513(5)
C1 H1B 0.9700
C1 H1C 0.9700
N2 C8 1.346(4)
N2 C4 1.357(4)
C2 H2A 0.9700
C2 H2B 0.9700
N5 C21 1.264(4)
N5 C20 1.471(4)
C3 C4 1.461(5)
C3 H3A 0.9300
O2A C18 1.394(5)
O2A H2C 0.8200
O2A H18C 1.0516
O2B C18 1.212(8)
O2B H2D 0.8200
C18 C17 1.504(5)
C18 H18A 0.9700
C18 H18B 0.9700
C18 H18C 0.9891
C18 H18D 0.9904
N6 C26 1.343(4)
N6 C22 1.353(4)
C4 C5 1.383(5)
N3 C12 1.261(4)
N3 C11 1.466(4)
C5 C6 1.370(6)
C5 H5A 0.9300
N4 C17 1.340(4)
N4 C13 1.352(4)
C6 C7 1.367(6)
C6 H6A 0.9300
N7 C10 1.450(5)
N7 C19 1.451(5)
C7 C8 1.395(5)
C7 H7B 0.9300
C8 C9 1.492(5)
C9 H9B 0.9700
C9 H9C 0.9700
C19 C20 1.528(5)
C19 H19A 0.9700
C19 H19B 0.9700
C20 H20A 0.9700
C20 H20B 0.9700
C21 C22 1.461(4)
C21 H21A 0.9300
C22 C23 1.383(5)
C23 C24 1.378(6)
C23 H23A 0.9300
C24 C25 1.362(6)
C24 H24A 0.9300
C25 C26 1.392(5)
C25 H25A 0.9300
C26 C27 1.508(6)
C10 C11 1.523(5)
C10 H10A 0.9700
C10 H10B 0.9700
C11 H11A 0.9700
C11 H11B 0.9700
C12 C13 1.461(5)
C12 H12A 0.9300
C13 C14 1.382(5)
C14 C15 1.369(6)
C14 H14A 0.9300
C15 C16 1.363(6)
C15 H15A 0.9300
C16 C17 1.393(5)
C16 H16A 0.9300
S1 O6 1.402(3)
S1 O4 1.418(3)
S1 O5 1.421(3)
S1 C28 1.776(7)
S2 O9A 1.334(7)
S2 O7A 1.360(11)
S2 O7B 1.369(10)
S2 O9B 1.390(8)
S2 O8A 1.394(6)
S2 O8B 1.418(8)
S2 C29 1.806(5)
C28 F2 1.274(9)
C28 F1 1.322(8)
C28 F3 1.327(9)
C29 F5A 1.219(11)
C29 F6A 1.263(12)
C29 F4A 1.277(12)
C29 F4B 1.295(7)
C29 F5B 1.322(9)
C29 F6B 1.336(8)
C27 O3B 1.263(15)
C27 O3A 1.307(7)
C27 O3C 1.37(3)
C27 H27A 0.9700
C27 H27B 0.9700
C27 H27C 0.9699
C27 H27D 0.9701
C27 H27E 0.9697
C27 H27F 0.9699
O3A H27C 0.8024
O3A H27E 0.5923
O3A H3B 0.8200
O3B H27E 1.0573
O3B H3C 0.8200
O3C H27D 1.1232
O3C H3D 0.8200
